data_3000477
loop_
_publ_author_name
'Alexander Missyul'

_publ_section_title
;
 ?
;
_journal_name_full 'To be published in Solids'
_chemical_formula_sum 'C6 Al Li3 O16'
_space_group_name_Hall '-P 2n 2ab'
_space_group_name_H-M_alt 'P b c n'
_cell_angle_alpha 90.0
_cell_angle_beta 90.0
_cell_angle_gamma 90.0
_cell_length_a 17.65084(15)
_cell_length_b 11.22737(7)
_cell_length_c 7.62231(6)
_cell_volume 1510.53(2)
_diffrn_radiation_probe x-ray
_diffrn_radiation_wavelength 0.9525
_refine_ls_goodness_of_fit_all 5.88
_refine_ls_R_Fsqd_factor 0.06221
_cod_database_code 3000477
_cod_hold_until_date 2024-06-19

loop_
_atom_site_label
_atom_site_fract_x
_atom_site_fract_y
_atom_site_fract_z
? ? ? ?
